data_2225183
loop_
_publ_author_name
'Chen, Min'
'Xing, Min'

_publ_section_title Poly[[\m~2~-1,2-bis(imidazol-1-ylmethyl)benzene](\m~2~-cyclohexane-1,4-dicarboxylato)cobalt(II)]
_journal_coeditor_code BT5196
_journal_issue 3
_journal_name_full 'Acta Crystallographica Section E'
_journal_page_first m330
_journal_paper_doi 10.1107/S160053681000646X
_journal_volume 66
_journal_year 2010
_chemical_formula_iupac '[Co (C8 H10 O4) (C14 H14 N4)]'
_chemical_formula_moiety 'C22 H24 Co N4 O4'
_chemical_formula_sum 'C22 H24 Co N4 O4'
_chemical_formula_weight 467.38
_chemical_name_systematic
;
Poly[[\m~2~-1,2-bis(imidazol-1-ylmethyl)benzene](\m~2~-cyclohexane-1,4-
dicarboxylato)cobalt(II)]
;
_space_group_IT_number 14
_symmetry_cell_setting monoclinic
_symmetry_space_group_name_Hall '-P 2ybc'
_symmetry_space_group_name_H-M 'P 1 21/c 1'
_atom_sites_solution_hydrogens geom
_atom_sites_solution_primary direct
_atom_sites_solution_secondary difmap
_audit_creation_method SHELXL-97
_cell_angle_alpha 90
_cell_angle_beta 99.559(2)
_cell_angle_gamma 90
_cell_formula_units_Z 4
_cell_length_a 9.785(3)
_cell_length_b 12.356(2)
_cell_length_c 17.850(4)
_cell_measurement_reflns_used 4923
_cell_measurement_temperature 293(2)
_cell_measurement_theta_max 29.12
_cell_measurement_theta_min 2.31
_cell_volume 2128.2(9)
_computing_cell_refinement 'CrysAlis RED (Oxford Diffraction, 2006)'
_computing_data_collection 'CrysAlis CCD (Oxford Diffraction, 2006)'
_computing_data_reduction 'CrysAlis RED (Oxford Diffraction, 2006)'
_computing_molecular_graphics 'SHELXTL (Sheldrick, 2008)'
_computing_publication_material 'SHELXTL (Sheldrick, 2008)'
_computing_structure_refinement 'SHELXL97 (Sheldrick, 2008)'
_computing_structure_solution 'SHELXS97 (Sheldrick, 2008)'
_diffrn_ambient_temperature 293(2)
_diffrn_detector_area_resol_mean 10.0
_diffrn_measured_fraction_theta_full 0.996
_diffrn_measured_fraction_theta_max 0.859
_diffrn_measurement_device_type 'Oxford Diffraction Gemini R Ultra'
_diffrn_measurement_method '\w scan'
_diffrn_radiation_monochromator graphite
_diffrn_radiation_source 'fine-focus sealed tube'
_diffrn_radiation_type MoK\a
_diffrn_radiation_wavelength 0.71073
_diffrn_reflns_av_R_equivalents 0.0186
_diffrn_reflns_av_sigmaI/netI 0.0337
_diffrn_reflns_limit_h_max 12
_diffrn_reflns_limit_h_min -8
_diffrn_reflns_limit_k_max 15
_diffrn_reflns_limit_k_min -16
_diffrn_reflns_limit_l_max 22
_diffrn_reflns_limit_l_min -23
_diffrn_reflns_number 9866
_diffrn_reflns_theta_full 25.00
_diffrn_reflns_theta_max 29.12
_diffrn_reflns_theta_min 2.31
_diffrn_standards_decay_% 0
_diffrn_standards_interval_count 0
_diffrn_standards_interval_time 0
_diffrn_standards_number 0
_exptl_absorpt_coefficient_mu 0.843
_exptl_absorpt_correction_T_max 0.83
_exptl_absorpt_correction_T_min 0.51
_exptl_absorpt_correction_type multi-scan
_exptl_absorpt_process_details
;
(CrysAlis RED; Oxford Diffraction, 2006)
;
_exptl_crystal_colour purple
_exptl_crystal_density_diffrn 1.459
_exptl_crystal_density_method 'not measured'
_exptl_crystal_description block
_exptl_crystal_F_000 972
_exptl_crystal_size_max 0.27
_exptl_crystal_size_mid 0.21
_exptl_crystal_size_min 0.17
_refine_diff_density_max 0.216
_refine_diff_density_min -0.363
_refine_ls_extinction_method none
_refine_ls_goodness_of_fit_ref 0.959
_refine_ls_hydrogen_treatment constr
_refine_ls_matrix_type full
_refine_ls_number_parameters 280
_refine_ls_number_reflns 4923
_refine_ls_number_restraints 0
_refine_ls_restrained_S_all 0.959
_refine_ls_R_factor_all 0.0503
_refine_ls_R_factor_gt 0.0313
_refine_ls_shift/su_max 0.001
_refine_ls_shift/su_mean 0.000
_refine_ls_structure_factor_coef Fsqd
_refine_ls_weighting_details 'calc w=1/[\s^2^(Fo^2^)+(0.0456P)^2^] where P=(Fo^2^+2Fc^2^)/3'
_refine_ls_weighting_scheme calc
_refine_ls_wR_factor_gt 0.0747
_refine_ls_wR_factor_ref 0.0787
_reflns_number_gt 3485
_reflns_number_total 4923
_reflns_threshold_expression I>2\s(I)
_cod_data_source_file bt5196.cif
_cod_data_source_block I
_cod_original_sg_symbol_H-M 'P 21/c'
_cod_database_code 2225183
_cod_database_fobs_code 2225183

loop_
_symmetry_equiv_pos_as_xyz
'x, y, z'
'-x, y+1/2, -z+1/2'
'-x, -y, -z'
'x, -y-1/2, z-1/2'

loop_
_atom_site_type_symbol
_atom_site_label
_atom_site_fract_x
_atom_site_fract_y
_atom_site_fract_z
_atom_site_U_iso_or_equiv
_atom_site_adp_type
_atom_site_calc_flag
_atom_site_refinement_flags
_atom_site_occupancy
_atom_site_disorder_assembly
_atom_site_disorder_group
C C1 0.73125(18) 0.35656(12) 0.18015(9) 0.0353(4) Uani d . 1 . .
C C2 0.82011(19) 0.44982(12) 0.21681(8) 0.0372(4) Uani d . 1 . .
H H2 0.9170 0.4315 0.2151 0.045 Uiso calc R 1 . .
C C3 0.8064(2) 0.46346(14) 0.30090(9) 0.0452(4) Uani d . 1 . .
H H3A 0.7090 0.4687 0.3049 0.054 Uiso calc R 1 . .
H H3B 0.8434 0.3996 0.3287 0.054 Uiso calc R 1 . .
C C4 0.8814(2) 0.56275(15) 0.33757(10) 0.0515(5) Uani d . 1 . .
H H4A 0.9805 0.5529 0.3407 0.062 Uiso calc R 1 . .
H H4B 0.8621 0.5705 0.3889 0.062 Uiso calc R 1 . .
C C5 0.8367(2) 0.66551(14) 0.29255(10) 0.0476(5) Uani d . 1 . .
H H5 0.8949 0.7248 0.3162 0.057 Uiso calc R 1 . .
C C6 0.8670(2) 0.65185(14) 0.21139(10) 0.0513(5) Uani d . 1 . .
H H6A 0.8402 0.7171 0.1824 0.062 Uiso calc R 1 . .
H H6B 0.9657 0.6411 0.2130 0.062 Uiso calc R 1 . .
C C7 0.7878(2) 0.55525(13) 0.17234(9) 0.0450(5) Uani d . 1 . .
H H7A 0.8115 0.5467 0.1220 0.054 Uiso calc R 1 . .
H H7B 0.6892 0.5696 0.1665 0.054 Uiso calc R 1 . .
C C8 0.6860(2) 0.69815(14) 0.29141(10) 0.0460(5) Uani d . 1 . .
C C9 0.64364(19) 0.15946(12) 0.36882(9) 0.0393(4) Uani d . 1 . .
H H9 0.6565 0.2340 0.3690 0.047 Uiso calc R 1 . .
C C10 0.65119(17) 0.09703(13) 0.43108(8) 0.0368(4) Uani d . 1 . .
H H10 0.6699 0.1200 0.4814 0.044 Uiso calc R 1 . .
C C11 0.60365(17) -0.00366(12) 0.32978(8) 0.0340(4) Uani d . 1 . .
H H11 0.5836 -0.0639 0.2986 0.041 Uiso calc R 1 . .
C C12 0.62805(17) -0.10377(13) 0.45236(9) 0.0375(4) Uani d . 1 . .
H H12A 0.5627 -0.1555 0.4258 0.045 Uiso calc R 1 . .
H H12B 0.5966 -0.0851 0.4995 0.045 Uiso calc R 1 . .
C C13 0.76758(16) -0.15711(12) 0.47099(8) 0.0294(3) Uani d . 1 . .
C C14 0.88512(18) -0.11324(14) 0.44907(9) 0.0379(4) Uani d . 1 . .
H H14 0.8783 -0.0491 0.4214 0.046 Uiso calc R 1 . .
C C15 1.01216(19) -0.16348(15) 0.46771(11) 0.0478(5) Uani d . 1 . .
H H15 1.0900 -0.1343 0.4517 0.057 Uiso calc R 1 . .
C C16 1.02296(19) -0.25688(16) 0.51008(11) 0.0488(5) Uani d . 1 . .
H H16 1.1089 -0.2898 0.5239 0.059 Uiso calc R 1 . .
C C17 0.90668(18) -0.30224(14) 0.53235(9) 0.0409(4) Uani d . 1 . .
H H17 0.9148 -0.3657 0.5608 0.049 Uiso calc R 1 . .
C C18 0.77854(16) -0.25356(12) 0.51251(8) 0.0304(3) Uani d . 1 . .
C C19 0.64901(18) -0.30062(13) 0.53515(10) 0.0426(4) Uani d . 1 . .
H H19A 0.6259 -0.2593 0.5775 0.051 Uiso calc R 1 . .
H H19B 0.5732 -0.2925 0.4930 0.051 Uiso calc R 1 . .
C C20 0.64394(19) -0.45501(12) 0.62419(8) 0.0382(4) Uani d . 1 . .
H H20 0.6285 -0.4133 0.6653 0.046 Uiso calc R 1 . .
C C21 0.67567(18) -0.58996(13) 0.55355(9) 0.0407(4) Uani d . 1 . .
H H21 0.6869 -0.6603 0.5371 0.049 Uiso calc R 1 . .
C C22 0.67997(19) -0.50032(14) 0.51112(9) 0.0433(4) Uani d . 1 . .
H H22 0.6934 -0.4972 0.4608 0.052 Uiso calc R 1 . .
O O1 0.69190(13) 0.35191(9) 0.11146(6) 0.0465(3) Uani d . 1 . .
O O2 0.69910(18) 0.28649(10) 0.22607(7) 0.0728(5) Uani d . 1 . .
O O3 0.63128(16) 0.76656(10) 0.24541(8) 0.0623(4) Uani d . 1 . .
O O4 0.61815(14) 0.65379(10) 0.33933(7) 0.0507(3) Uani d . 1 . .
Co Co1 0.58188(3) 0.163209(16) 0.199462(11) 0.03716(9) Uani d . 1 . .
N N1 0.61394(14) 0.09605(10) 0.30478(7) 0.0355(3) Uani d . 1 . .
N N2 0.62601(13) -0.00679(10) 0.40605(6) 0.0320(3) Uani d . 1 . .
N N3 0.66068(14) -0.41468(10) 0.55676(7) 0.0363(3) Uani d . 1 . .
N N4 0.65211(15) -0.56183(10) 0.62477(7) 0.0376(3) Uani d . 1 . .

loop_
_atom_site_aniso_label
_atom_site_aniso_U_11
_atom_site_aniso_U_22
_atom_site_aniso_U_33
_atom_site_aniso_U_12
_atom_site_aniso_U_13
_atom_site_aniso_U_23
C1 0.0446(10) 0.0288(8) 0.0349(8) 0.0005(7) 0.0134(7) -0.0012(7)
C2 0.0450(10) 0.0350(9) 0.0322(8) -0.0061(8) 0.0081(7) -0.0004(7)
C3 0.0651(13) 0.0405(9) 0.0284(8) -0.0088(9) 0.0029(8) 0.0044(7)
C4 0.0632(13) 0.0539(11) 0.0357(9) -0.0103(10) 0.0036(9) -0.0056(8)
C5 0.0629(13) 0.0392(9) 0.0427(10) -0.0196(9) 0.0144(9) -0.0098(8)
C6 0.0732(15) 0.0381(10) 0.0474(10) -0.0159(9) 0.0239(10) -0.0020(8)
C7 0.0710(14) 0.0358(9) 0.0299(8) -0.0082(9) 0.0136(8) 0.0033(7)
C8 0.0704(14) 0.0320(8) 0.0376(9) -0.0129(9) 0.0144(9) -0.0138(8)
C9 0.0589(12) 0.0271(8) 0.0317(8) -0.0047(8) 0.0065(8) -0.0034(7)
C10 0.0442(10) 0.0390(9) 0.0261(7) -0.0042(8) 0.0028(7) -0.0037(7)
C11 0.0484(11) 0.0268(7) 0.0267(7) -0.0009(7) 0.0057(7) -0.0001(6)
C12 0.0350(10) 0.0401(9) 0.0376(8) -0.0006(7) 0.0064(7) 0.0152(7)
C13 0.0305(9) 0.0332(8) 0.0241(7) -0.0033(7) 0.0036(6) 0.0005(6)
C14 0.0377(10) 0.0389(9) 0.0377(8) -0.0064(8) 0.0077(7) 0.0040(7)
C15 0.0334(11) 0.0568(11) 0.0551(11) -0.0066(9) 0.0132(9) -0.0003(9)
C16 0.0302(11) 0.0564(11) 0.0590(11) 0.0073(9) 0.0050(8) -0.0021(9)
C17 0.0405(11) 0.0386(9) 0.0421(9) 0.0045(8) 0.0023(8) 0.0042(8)
C18 0.0327(9) 0.0321(8) 0.0264(7) -0.0001(7) 0.0052(6) 0.0009(6)
C19 0.0405(11) 0.0357(8) 0.0533(10) 0.0041(8) 0.0127(8) 0.0184(8)
C20 0.0537(11) 0.0320(8) 0.0305(8) 0.0004(8) 0.0114(7) 0.0034(7)
C21 0.0508(11) 0.0338(8) 0.0413(9) -0.0012(8) 0.0187(8) -0.0043(7)
C22 0.0542(12) 0.0466(10) 0.0337(8) -0.0053(9) 0.0201(8) -0.0009(8)
O1 0.0559(8) 0.0480(7) 0.0332(6) -0.0070(6) 0.0002(6) -0.0032(5)
O2 0.1385(15) 0.0422(7) 0.0405(7) -0.0395(9) 0.0230(8) -0.0041(6)
O3 0.0897(11) 0.0376(7) 0.0610(8) 0.0019(7) 0.0166(8) 0.0034(6)
O4 0.0642(9) 0.0535(8) 0.0360(6) -0.0124(6) 0.0131(6) -0.0060(5)
Co1 0.06634(19) 0.02305(11) 0.02269(11) -0.00140(10) 0.00917(10) -0.00115(8)
N1 0.0525(9) 0.0282(7) 0.0257(6) -0.0011(6) 0.0065(6) 0.0003(5)
N2 0.0348(8) 0.0334(7) 0.0274(6) -0.0003(6) 0.0037(5) 0.0080(5)
N3 0.0443(9) 0.0333(7) 0.0331(6) -0.0007(6) 0.0115(6) 0.0086(6)
N4 0.0510(9) 0.0309(7) 0.0317(7) 0.0005(6) 0.0089(6) 0.0037(6)

loop_
_atom_type_symbol
_atom_type_description
_atom_type_scat_dispersion_real
_atom_type_scat_dispersion_imag
_atom_type_scat_source
C C 0.0033 0.0016 'International Tables Vol C Tables 4.2.6.8 and 6.1.1.4'
H H 0.0000 0.0000 'International Tables Vol C Tables 4.2.6.8 and 6.1.1.4'
O O 0.0106 0.0060 'International Tables Vol C Tables 4.2.6.8 and 6.1.1.4'
Co Co 0.3494 0.9721 'International Tables Vol C Tables 4.2.6.8 and 6.1.1.4'
N N 0.0061 0.0033 'International Tables Vol C Tables 4.2.6.8 and 6.1.1.4'

loop_
_geom_angle_atom_site_label_1
_geom_angle_atom_site_label_2
_geom_angle_atom_site_label_3
_geom_angle_site_symmetry_1
_geom_angle_site_symmetry_3
_geom_angle
_geom_angle_publ_flag
O1 C1 O2 . . 123.04(15) ?
O1 C1 C2 . . 121.85(14) ?
O2 C1 C2 . . 115.09(14) ?
C1 C2 C7 . . 111.52(13) ?
C1 C2 C3 . . 111.46(13) ?
C7 C2 C3 . . 111.64(13) ?
C1 C2 H2 . . 107.3 ?
C7 C2 H2 . . 107.3 ?
C3 C2 H2 . . 107.3 ?
C4 C3 C2 . . 113.23(14) ?
C4 C3 H3A . . 108.9 ?
C2 C3 H3A . . 108.9 ?
C4 C3 H3B . . 108.9 ?
C2 C3 H3B . . 108.9 ?
H3A C3 H3B . . 107.7 ?
C3 C4 C5 . . 111.62(14) ?
C3 C4 H4A . . 109.3 ?
C5 C4 H4A . . 109.3 ?
C3 C4 H4B . . 109.3 ?
C5 C4 H4B . . 109.3 ?
H4A C4 H4B . . 108.0 ?
C8 C5 C4 . . 114.75(16) ?
C8 C5 C6 . . 110.77(16) ?
C4 C5 C6 . . 108.75(15) ?
C8 C5 H5 . . 107.4 ?
C4 C5 H5 . . 107.4 ?
C6 C5 H5 . . 107.4 ?
C7 C6 C5 . . 110.70(14) ?
C7 C6 H6A . . 109.5 ?
C5 C6 H6A . . 109.5 ?
C7 C6 H6B . . 109.5 ?
C5 C6 H6B . . 109.5 ?
H6A C6 H6B . . 108.1 ?
C6 C7 C2 . . 112.53(14) ?
C6 C7 H7A . . 109.1 ?
C2 C7 H7A . . 109.1 ?
C6 C7 H7B . . 109.1 ?
C2 C7 H7B . . 109.1 ?
H7A C7 H7B . . 107.8 ?
O3 C8 O4 . . 121.2(2) ?
O3 C8 C5 . . 120.01(17) ?
O4 C8 C5 . . 118.80(17) ?
C10 C9 N1 . . 109.56(14) ?
C10 C9 H9 . . 125.2 ?
N1 C9 H9 . . 125.2 ?
C9 C10 N2 . . 106.62(13) ?
C9 C10 H10 . . 126.7 ?
N2 C10 H10 . . 126.7 ?
N1 C11 N2 . . 111.14(13) ?
N1 C11 H11 . . 124.4 ?
N2 C11 H11 . . 124.4 ?
N2 C12 C13 . . 114.42(13) ?
N2 C12 H12A . . 108.7 ?
C13 C12 H12A . . 108.7 ?
N2 C12 H12B . . 108.7 ?
C13 C12 H12B . . 108.7 ?
H12A C12 H12B . . 107.6 ?
C14 C13 C18 . . 119.29(15) ?
C14 C13 C12 . . 122.16(14) ?
C18 C13 C12 . . 118.55(14) ?
C15 C14 C13 . . 120.84(16) ?
C15 C14 H14 . . 119.6 ?
C13 C14 H14 . . 119.6 ?
C16 C15 C14 . . 119.63(17) ?
C16 C15 H15 . . 120.2 ?
C14 C15 H15 . . 120.2 ?
C15 C16 C17 . . 120.41(17) ?
C15 C16 H16 . . 119.8 ?
C17 C16 H16 . . 119.8 ?
C18 C17 C16 . . 120.26(16) ?
C18 C17 H17 . . 119.9 ?
C16 C17 H17 . . 119.9 ?
C17 C18 C13 . . 119.54(15) ?
C17 C18 C19 . . 122.00(14) ?
C13 C18 C19 . . 118.46(14) ?
N3 C19 C18 . . 114.22(14) ?
N3 C19 H19A . . 108.7 ?
C18 C19 H19A . . 108.7 ?
N3 C19 H19B . . 108.7 ?
C18 C19 H19B . . 108.7 ?
H19A C19 H19B . . 107.6 ?
N4 C20 N3 . . 111.26(14) ?
N4 C20 H20 . . 124.4 ?
N3 C20 H20 . . 124.4 ?
C22 C21 N4 . . 109.76(14) ?
C22 C21 H21 . . 125.1 ?
N4 C21 H21 . . 125.1 ?
C21 C22 N3 . . 106.33(14) ?
C21 C22 H22 . . 126.8 ?
N3 C22 H22 . . 126.8 ?
C1 O2 Co1 . . 125.78(11) ?
C8 O4 Co1 . 2_655 109.44(12) ?
O2 Co1 O4 . 2_645 130.75(6) ?
O2 Co1 N4 . 4 113.50(6) ?
O4 Co1 N4 2_645 4 99.08(6) ?
O2 Co1 N1 . . 95.80(5) ?
O4 Co1 N1 2_645 . 107.05(5) ?
N4 Co1 N1 4 . 109.79(5) ?
C11 N1 C9 . . 105.55(12) ?
C11 N1 Co1 . . 133.27(10) ?
C9 N1 Co1 . . 121.00(10) ?
C11 N2 C10 . . 107.12(12) ?
C11 N2 C12 . . 125.77(13) ?
C10 N2 C12 . . 127.07(12) ?
C20 N3 C22 . . 107.30(13) ?
C20 N3 C19 . . 125.54(14) ?
C22 N3 C19 . . 127.00(13) ?
C20 N4 C21 . . 105.34(13) ?
C20 N4 Co1 . 4_556 126.46(11) ?
C21 N4 Co1 . 4_556 125.35(11) ?

loop_
_geom_bond_atom_site_label_1
_geom_bond_atom_site_label_2
_geom_bond_site_symmetry_2
_geom_bond_distance
_geom_bond_publ_flag
C1 O1 . 1.2240(19) ?
C1 O2 . 1.2673(19) ?
C1 C2 . 1.524(2) ?
C2 C7 . 1.531(2) ?
C2 C3 . 1.538(2) ?
C2 H2 . 0.9800 ?
C3 C4 . 1.521(2) ?
C3 H3A . 0.9700 ?
C3 H3B . 0.9700 ?
C4 C5 . 1.527(3) ?
C4 H4A . 0.9700 ?
C4 H4B . 0.9700 ?
C5 C8 . 1.526(3) ?
C5 C6 . 1.536(3) ?
C5 H5 . 0.9800 ?
C6 C7 . 1.527(2) ?
C6 H6A . 0.9700 ?
C6 H6B . 0.9700 ?
C7 H7A . 0.9700 ?
C7 H7B . 0.9700 ?
C8 O3 . 1.237(2) ?
C8 O4 . 1.289(2) ?
C9 C10 . 1.345(2) ?
C9 N1 . 1.376(2) ?
C9 H9 . 0.9300 ?
C10 N2 . 1.367(2) ?
C10 H10 . 0.9300 ?
C11 N1 . 1.3199(19) ?
C11 N2 . 1.3432(18) ?
C11 H11 . 0.9300 ?
C12 N2 . 1.4541(19) ?
C12 C13 . 1.503(2) ?
C12 H12A . 0.9700 ?
C12 H12B . 0.9700 ?
C13 C14 . 1.385(2) ?
C13 C18 . 1.398(2) ?
C14 C15 . 1.380(2) ?
C14 H14 . 0.9300 ?
C15 C16 . 1.374(3) ?
C15 H15 . 0.9300 ?
C16 C17 . 1.385(3) ?
C16 H16 . 0.9300 ?
C17 C18 . 1.383(2) ?
C17 H17 . 0.9300 ?
C18 C19 . 1.509(2) ?
C19 N3 . 1.461(2) ?
C19 H19A . 0.9700 ?
C19 H19B . 0.9700 ?
C20 N4 . 1.3222(19) ?
C20 N3 . 1.3377(19) ?
C20 H20 . 0.9300 ?
C21 C22 . 1.346(2) ?
C21 N4 . 1.374(2) ?
C21 H21 . 0.9300 ?
C22 N3 . 1.367(2) ?
C22 H22 . 0.9300 ?
O2 Co1 . 1.9185(13) ?
O4 Co1 2_655 1.9682(15) ?
Co1 O4 2_645 1.9682(15) ?
Co1 N4 4 2.0306(13) ?
Co1 N1 . 2.0311(12) ?
N4 Co1 4_556 2.0306(13) ?
